data_7225374
loop_
_publ_author_name
'Delori, Amit'
'Urquhart, Andrew J.'
'Oswald, Iain D. H.'

_publ_section_title
;
 Supramolecular hair dyes: a new application of cocrystallization
;
_journal_issue 28
_journal_name_full CrystEngComm
_journal_page_first 5360
_journal_paper_doi 10.1039/C6CE01001F
_journal_volume 18
_journal_year 2016
_chemical_formula_moiety 'C9 H5 O6, C6 H9 N2, C H4 O'
_chemical_formula_sum 'C16 H18 N2 O7'
_chemical_formula_weight 350.32
_chemical_name_systematic '1,4-Diaminobenzene+trimesic acid+methanol'
_space_group_crystal_system orthorhombic
_space_group_IT_number 19
_space_group_name_Hall 'P 2ac 2ab'
_space_group_name_H-M_alt 'P 21 21 21'
_symmetry_space_group_name_Hall 'P 2ac 2ab'
_symmetry_space_group_name_H-M 'P 21 21 21'
_atom_sites_solution_hydrogens difmap
_audit_creation_method SHELXL-2013
_audit_update_record
;
2015-11-09 deposited with the CCDC.
2016-05-27 downloaded from the CCDC.
;
_cell_angle_alpha 90
_cell_angle_beta 90
_cell_angle_gamma 90
_cell_formula_units_Z 4
_cell_length_a 3.9902(2)
_cell_length_b 17.0520(9)
_cell_length_c 23.5518(12)
_cell_measurement_reflns_used 6661
_cell_measurement_temperature 123(2)
_cell_measurement_theta_max 29.02
_cell_measurement_theta_min 2.54
_cell_volume 1602.49(14)
_computing_cell_refinement 'Bruker SAINT'
_computing_data_collection 'Bruker APEX2'
_computing_data_reduction 'Bruker SAINT'
_computing_molecular_graphics 'Bruker SHELXTL'
_computing_publication_material 'Bruker SHELXTL'
_computing_structure_refinement 'SHELXL-2013 (Sheldrick, 2013)'
_computing_structure_solution 'SHELXS-97 (Sheldrick 2008)'
_diffrn_ambient_temperature 123(2)
_diffrn_measured_fraction_theta_full 0.998
_diffrn_measured_fraction_theta_max 0.999
_diffrn_measurement_device_type 'Bruker APEX-II CCD'
_diffrn_measurement_method '\f and \w scans'
_diffrn_radiation_type MoK\a
_diffrn_radiation_wavelength 0.71073
_diffrn_reflns_av_R_equivalents 0.0286
_diffrn_reflns_av_unetI/netI 0.0262
_diffrn_reflns_Laue_measured_fraction_full 0.998
_diffrn_reflns_Laue_measured_fraction_max 0.999
_diffrn_reflns_limit_h_max 3
_diffrn_reflns_limit_h_min -4
_diffrn_reflns_limit_k_max 21
_diffrn_reflns_limit_k_min -21
_diffrn_reflns_limit_l_max 29
_diffrn_reflns_limit_l_min -29
_diffrn_reflns_number 13202
_diffrn_reflns_point_group_measured_fraction_full 0.998
_diffrn_reflns_point_group_measured_fraction_max 0.997
_diffrn_reflns_theta_full 25.242
_diffrn_reflns_theta_max 26.370
_diffrn_reflns_theta_min 1.474
_diffrn_source INCOATECImuSMo
_exptl_absorpt_coefficient_mu 0.115
_exptl_absorpt_correction_T_max 0.7458
_exptl_absorpt_correction_T_min 0.6834
_exptl_absorpt_correction_type multi-scan
_exptl_absorpt_process_details '(SADABS; Bruker, 2007)'
_exptl_crystal_colour 'light brown'
_exptl_crystal_density_diffrn 1.452
_exptl_crystal_description 'Rod shaped'
_exptl_crystal_F_000 736
_exptl_crystal_size_max 0.40
_exptl_crystal_size_mid 0.20
_exptl_crystal_size_min 0.15
_refine_diff_density_max 0.153
_refine_diff_density_min -0.184
_refine_diff_density_rms 0.041
_refine_ls_abs_structure_details
; 
 Flack x determined using 1143 quotients [(I+)-(I-)]/[(I+)+(I-)] 
 (Parsons and Flack (2004), Acta Cryst. A60, s61). 
;
_refine_ls_abs_structure_Flack -0.2(4)
_refine_ls_extinction_method none
_refine_ls_goodness_of_fit_ref 1.059
_refine_ls_hydrogen_treatment refall
_refine_ls_matrix_type full
_refine_ls_number_parameters 298
_refine_ls_number_reflns 3235
_refine_ls_number_restraints 0
_refine_ls_restrained_S_all 1.059
_refine_ls_R_factor_all 0.0334
_refine_ls_R_factor_gt 0.0298
_refine_ls_shift/su_max 0.001
_refine_ls_shift/su_mean 0.000
_refine_ls_structure_factor_coef Fsqd
_refine_ls_weighting_details 'w=1/[\s^2^(Fo^2^)+(0.0391P)^2^+0.2990P] where P=(Fo^2^+2Fc^2^)/3'
_refine_ls_weighting_scheme calc
_refine_ls_wR_factor_gt 0.0716
_refine_ls_wR_factor_ref 0.0742
_reflns_Friedel_coverage 0.660
_reflns_Friedel_fraction_full 0.999
_reflns_Friedel_fraction_max 0.994
_reflns_number_gt 3031
_reflns_number_total 3235
_reflns_threshold_expression 'I > 2\s(I)'
_cod_data_source_file c6ce01001f2.cif
_cod_data_source_block p-Phenylenediamine+trimesic
_cod_depositor_comments
;
The following automatic conversions were performed:

'_exptl_absorpt_correction_type' value 'Multi-scan' changed to
'multi-scan' according to
/usr/data/users/saulius/crontab/automatic-downloads/rss-feeds/RSC/lib/dictionaries/cif_core.dic
dictionary named 'cif_core.dic' version 2.4.2 from 2011-04-26.

Automatic conversion script
Id: cif_fix_values 4268 2015-11-12 08:31:59Z antanas 

 Adding full bibliography for 7225370--7225374.cif.
;
_cod_database_code 7225374
_shelx_space_group_comment
; 
The symmetry employed for this shelxl refinement is uniquely defined 
by the following loop, which should always be used as a source of 
symmetry information in preference to the above space-group names. 
They are only intended as comments. 
;
_shelxl_version_number 2013-3

loop_
_space_group_symop_operation_xyz
'x, y, z'
'-x+1/2, -y, z+1/2'
'x+1/2, -y+1/2, -z'
'-x, y+1/2, -z+1/2'

loop_
_atom_site_label
_atom_site_type_symbol
_atom_site_fract_x
_atom_site_fract_y
_atom_site_fract_z
_atom_site_U_iso_or_equiv
_atom_site_adp_type
_atom_site_occupancy
_atom_site_site_symmetry_order
_atom_site_calc_flag
C1 C 0.0471(6) 0.15804(11) 0.43855(9) 0.0175(4) Uani 1 1 d
C2 C 0.2312(6) 0.12859(12) 0.39286(9) 0.0187(4) Uani 1 1 d
C3 C 0.2928(6) 0.17465(12) 0.34559(9) 0.0177(4) Uani 1 1 d
C4 C 0.1762(5) 0.25089(11) 0.34417(8) 0.0147(4) Uani 1 1 d
C5 C -0.0039(5) 0.28174(12) 0.38906(9) 0.0161(4) Uani 1 1 d
C6 C -0.0691(6) 0.23558(12) 0.43596(9) 0.0181(4) Uani 1 1 d
C7 C 0.5748(6) 0.38636(11) 0.94392(8) 0.0155(4) Uani 1 1 d
C8 C 0.7099(5) 0.44628(11) 0.91111(8) 0.0157(4) Uani 1 1 d
C9 C 0.6985(5) 0.44093(11) 0.85216(8) 0.0156(4) Uani 1 1 d
C10 C 0.5446(5) 0.37696(11) 0.82640(9) 0.0144(4) Uani 1 1 d
C11 C 0.4047(6) 0.31766(11) 0.85912(9) 0.0146(4) Uani 1 1 d
C12 C 0.4227(5) 0.32232(11) 0.91793(8) 0.0146(4) Uani 1 1 d
C13 C 0.6053(6) 0.39068(11) 1.00698(9) 0.0168(4) Uani 1 1 d
C14 C 0.2363(5) 0.24957(10) 0.82987(8) 0.0136(4) Uani 1 1 d
C15 C 0.8611(5) 0.50348(12) 0.81753(9) 0.0168(4) Uani 1 1 d
C16 C 0.3419(6) 0.53871(13) 0.65868(10) 0.0215(5) Uani 1 1 d
N1 N -0.0044(6) 0.11274(12) 0.48679(9) 0.0281(5) Uani 1 1 d
N2 N 0.2397(5) 0.29997(10) 0.29427(7) 0.0163(4) Uani 1 1 d
O1 O 0.4703(4) 0.32926(8) 1.03263(6) 0.0207(4) Uani 1 1 d
O2 O 0.7426(5) 0.44411(9) 1.03182(6) 0.0268(4) Uani 1 1 d
O3 O 0.8587(4) 0.48909(9) 0.76292(6) 0.0249(4) Uani 1 1 d
O4 O 0.9836(4) 0.56206(8) 0.83855(6) 0.0253(4) Uani 1 1 d
O5 O 0.2377(4) 0.24988(8) 0.77634(5) 0.0165(3) Uani 1 1 d
O6 O 0.1026(4) 0.19665(8) 0.85927(6) 0.0195(3) Uani 1 1 d
O7 O 0.1842(4) 0.58553(8) 0.70176(6) 0.0180(3) Uani 1 1 d
H5 H -0.082(6) 0.3360(13) 0.3877(9) 0.019(6) Uiso 1 1 d
H6 H -0.203(7) 0.2563(14) 0.4678(10) 0.030(7) Uiso 1 1 d
H12 H 0.339(6) 0.2807(12) 0.9406(9) 0.010(5) Uiso 1 1 d
H10 H 0.536(6) 0.3726(12) 0.7862(10) 0.012(5) Uiso 1 1 d
H2Z H 0.056(8) 0.3000(16) 0.2695(12) 0.040(8) Uiso 1 1 d
H2Y H 0.420(8) 0.2801(16) 0.2709(12) 0.039(8) Uiso 1 1 d
H8 H 0.811(6) 0.4916(13) 0.9295(10) 0.019(6) Uiso 1 1 d
H3 H 0.425(7) 0.1538(14) 0.3137(10) 0.025(6) Uiso 1 1 d
H16Z H 0.191(7) 0.5309(15) 0.6222(12) 0.041(8) Uiso 1 1 d
H2 H 0.316(6) 0.0734(14) 0.3942(10) 0.024(6) Uiso 1 1 d
H7Q H 0.081(9) 0.6236(17) 0.6828(13) 0.047(9) Uiso 1 1 d
H16Y H 0.381(7) 0.4886(16) 0.6750(11) 0.033(7) Uiso 1 1 d
H1B H -0.181(9) 0.1245(16) 0.5059(13) 0.041(9) Uiso 1 1 d
H2A H 0.288(8) 0.3519(17) 0.3043(12) 0.044(8) Uiso 1 1 d
H1A H 0.032(8) 0.0621(18) 0.4821(12) 0.040(8) Uiso 1 1 d
H16X H 0.549(8) 0.5635(16) 0.6452(11) 0.035(7) Uiso 1 1 d
H3W H 0.975(9) 0.5321(18) 0.7417(14) 0.057(9) Uiso 1 1 d
H1W H 0.538(9) 0.3292(17) 1.0713(14) 0.055(9) Uiso 1 1 d

loop_
_atom_site_aniso_label
_atom_site_aniso_U_11
_atom_site_aniso_U_22
_atom_site_aniso_U_33
_atom_site_aniso_U_23
_atom_site_aniso_U_13
_atom_site_aniso_U_12
C1 0.0194(11) 0.0170(9) 0.0162(10) 0.0004(8) -0.0046(9) -0.0031(9)
C2 0.0213(11) 0.0142(9) 0.0207(10) -0.0027(8) -0.0049(9) 0.0016(9)
C3 0.0177(11) 0.0188(9) 0.0166(10) -0.0047(8) -0.0003(9) 0.0007(9)
C4 0.0136(10) 0.0177(9) 0.0126(9) -0.0002(8) -0.0024(8) -0.0029(8)
C5 0.0164(11) 0.0152(9) 0.0165(10) -0.0021(8) -0.0024(9) 0.0018(8)
C6 0.0192(11) 0.0194(10) 0.0157(10) -0.0020(8) 0.0004(9) 0.0019(9)
C7 0.0185(11) 0.0161(9) 0.0118(10) -0.0002(7) 0.0004(8) 0.0036(9)
C8 0.0175(11) 0.0131(9) 0.0164(10) -0.0005(8) -0.0015(8) 0.0008(9)
C9 0.0154(10) 0.0148(9) 0.0166(10) 0.0021(8) -0.0010(8) 0.0039(9)
C10 0.0149(11) 0.0159(9) 0.0126(10) 0.0008(8) 0.0000(8) 0.0030(9)
C11 0.0155(11) 0.0141(9) 0.0143(9) -0.0003(7) -0.0005(8) 0.0042(9)
C12 0.0167(10) 0.0138(9) 0.0135(10) 0.0026(8) 0.0008(8) 0.0019(8)
C13 0.0218(12) 0.0148(9) 0.0136(10) -0.0005(8) -0.0009(8) 0.0026(9)
C14 0.0148(10) 0.0134(9) 0.0126(9) 0.0002(7) 0.0003(8) 0.0032(9)
C15 0.0172(11) 0.0169(10) 0.0164(10) 0.0030(8) 0.0004(8) 0.0020(9)
C16 0.0248(13) 0.0206(11) 0.0192(11) -0.0044(9) 0.0026(10) 0.0010(9)
N1 0.0439(14) 0.0204(10) 0.0198(10) 0.0051(8) 0.0032(10) 0.0022(10)
N2 0.0166(9) 0.0182(9) 0.0141(8) 0.0000(7) 0.0013(8) -0.0030(8)
O1 0.0342(9) 0.0167(7) 0.0111(7) 0.0021(6) -0.0018(7) -0.0031(7)
O2 0.0436(10) 0.0212(7) 0.0156(7) -0.0018(6) -0.0048(8) -0.0100(8)
O3 0.0377(10) 0.0229(8) 0.0142(7) 0.0018(6) 0.0009(7) -0.0100(7)
O4 0.0397(10) 0.0168(7) 0.0193(8) -0.0011(6) 0.0050(7) -0.0097(7)
O5 0.0206(8) 0.0193(7) 0.0097(6) -0.0011(5) -0.0005(6) -0.0006(7)
O6 0.0304(9) 0.0149(7) 0.0131(7) -0.0010(6) 0.0007(6) -0.0053(7)
O7 0.0242(9) 0.0150(7) 0.0147(7) 0.0022(6) 0.0029(6) 0.0028(6)

loop_
_atom_type_symbol
_atom_type_description
_atom_type_scat_dispersion_real
_atom_type_scat_dispersion_imag
_atom_type_scat_source
C C 0.0033 0.0016 'International Tables Vol C Tables 4.2.6.8 and 6.1.1.4'
H H 0.0000 0.0000 'International Tables Vol C Tables 4.2.6.8 and 6.1.1.4'
N N 0.0061 0.0033 'International Tables Vol C Tables 4.2.6.8 and 6.1.1.4'
O O 0.0106 0.0060 'International Tables Vol C Tables 4.2.6.8 and 6.1.1.4'

loop_
_geom_angle_atom_site_label_1
_geom_angle_atom_site_label_2
_geom_angle_atom_site_label_3
_geom_angle
N1 C1 C2 120.54(19)
N1 C1 C6 120.7(2)
C2 C1 C6 118.64(19)
C3 C2 C1 120.61(19)
C3 C2 H2 120.0(13)
C1 C2 H2 119.4(13)
C4 C3 C2 119.56(19)
C4 C3 H3 120.2(14)
C2 C3 H3 120.2(14)
C3 C4 C5 120.99(18)
C3 C4 N2 119.92(18)
C5 C4 N2 119.09(18)
C6 C5 C4 119.51(19)
C6 C5 H5 120.4(13)
C4 C5 H5 120.0(14)
C5 C6 C1 120.7(2)
C5 C6 H6 120.4(14)
C1 C6 H6 118.9(14)
C8 C7 C12 120.11(18)
C8 C7 C13 119.04(18)
C12 C7 C13 120.82(18)
C7 C8 C9 119.59(18)
C7 C8 H8 119.8(14)
C9 C8 H8 120.6(14)
C10 C9 C8 120.05(18)
C10 C9 C15 120.95(18)
C8 C9 C15 118.98(18)
C11 C10 C9 120.42(18)
C11 C10 H10 118.8(13)
C9 C10 H10 120.7(13)
C10 C11 C12 119.40(19)
C10 C11 C14 119.10(18)
C12 C11 C14 121.50(18)
C11 C12 C7 120.41(18)
C11 C12 H12 120.0(13)
C7 C12 H12 119.5(13)
O2 C13 O1 123.92(19)
O2 C13 C7 123.62(19)
O1 C13 C7 112.45(17)
O6 C14 O5 123.79(18)
O6 C14 C11 119.37(17)
O5 C14 C11 116.84(17)
O4 C15 O3 123.80(19)
O4 C15 C9 122.62(19)
O3 C15 C9 113.58(18)
O7 C16 H16Z 113.2(15)
O7 C16 H16Y 106.6(16)
H16Z C16 H16Y 108(2)
O7 C16 H16X 111.0(16)
H16Z C16 H16X 106(2)
H16Y C16 H16X 112(2)
C1 N1 H1B 115(2)
C1 N1 H1A 114.7(19)
H1B N1 H1A 115(3)
C4 N2 H2Z 111.4(18)
C4 N2 H2Y 112.7(17)
H2Z N2 H2Y 103(2)
C4 N2 H2A 112.0(17)
H2Z N2 H2A 108(2)
H2Y N2 H2A 109(3)
C13 O1 H1W 108.8(19)
C15 O3 H3W 110.5(18)
C16 O7 H7Q 105(2)

loop_
_geom_bond_atom_site_label_1
_geom_bond_atom_site_label_2
_geom_bond_distance
C1 N1 1.389(3)
C1 C2 1.396(3)
C1 C6 1.402(3)
C2 C3 1.384(3)
C2 H2 1.00(2)
C3 C4 1.381(3)
C3 H3 0.98(3)
C4 C5 1.382(3)
C4 N2 1.465(3)
C5 C6 1.381(3)
C5 H5 0.98(2)
C6 H6 0.99(3)
C7 C8 1.390(3)
C7 C12 1.391(3)
C7 C13 1.492(3)
C8 C9 1.392(3)
C8 H8 0.97(2)
C9 C10 1.391(3)
C9 C15 1.491(3)
C10 C11 1.388(3)
C10 H10 0.95(2)
C11 C12 1.389(3)
C11 C14 1.508(3)
C12 H12 0.95(2)
C13 O2 1.213(3)
C13 O1 1.324(3)
C14 O6 1.256(2)
C14 O5 1.261(2)
C15 O4 1.217(3)
C15 O3 1.309(2)
C16 O7 1.436(3)
C16 H16Z 1.06(3)
C16 H16Y 0.95(3)
C16 H16X 0.98(3)
N1 H1B 0.86(3)
N1 H1A 0.88(3)
N2 H2Z 0.94(3)
N2 H2Y 0.97(3)
N2 H2A 0.94(3)
O1 H1W 0.95(3)
O3 H3W 1.00(3)
O7 H7Q 0.89(3)
